data_7011752
loop_
_publ_author_name
'Andr\'e Frodl'
'Diran Herebian'
'William S. Sheldrick'

_publ_section_title
;
 Coligand tuning of the DNA binding properties of bioorganometallic
 (\h6-arene)ruthenium(II) complexes of the type [(\h6-arene)Ru(amino
 acid)(dppz)]n+&#x00A0;(dppz = dipyrido[3,2-a:2',3'-c]phenazine),
 n&#x00A0;= 1--3
;
_journal_issue 19
_journal_name_full 'J. Chem. Soc., Dalton Trans.'
_journal_page_first 3664
_journal_page_last 3673
_journal_paper_doi 10.1039/b203569n
_journal_year 2002
_chemical_formula_sum 'C31 H28 Cl F3 N4 O3 Ru S'
_chemical_formula_weight 730.15
_space_group_IT_number 14
_symmetry_space_group_name_Hall '-P 2ybc'
_symmetry_space_group_name_H-M 'P 1 21/c 1'
_atom_sites_solution_hydrogens geom
_atom_sites_solution_primary direct
_atom_sites_solution_secondary difmap
_audit_creation_method SHELXL-97
_cell_angle_alpha 90.00
_cell_angle_beta 95.54(3)
_cell_angle_gamma 90.00
_cell_formula_units_Z 4
_cell_length_a 8.9378(18)
_cell_length_b 9.6093(19)
_cell_length_c 35.235(7)
_cell_measurement_reflns_used 25
_cell_measurement_temperature 293(2)
_cell_measurement_theta_max 30.0
_cell_measurement_theta_min 20.0
_cell_volume 3012.1(11)
_computing_structure_refinement 'SHELXL-97 (Sheldrick, 1997)'
_computing_structure_solution 'SHELXS-97 (Sheldrick, 1990)'
_diffrn_ambient_temperature 293(2)
_diffrn_measured_fraction_theta_full 0.992
_diffrn_measured_fraction_theta_max 0.992
_diffrn_measurement_device_type 'Siemens P4'
_diffrn_measurement_method 'omega scan'
_diffrn_radiation_monochromator graphite
_diffrn_radiation_source 'fine-focus sealed tube'
_diffrn_radiation_type MoK\a
_diffrn_radiation_wavelength 0.71073
_diffrn_reflns_av_R_equivalents 0.0394
_diffrn_reflns_av_sigmaI/netI 0.0759
_diffrn_reflns_limit_h_max 10
_diffrn_reflns_limit_h_min 0
_diffrn_reflns_limit_k_max 11
_diffrn_reflns_limit_k_min 0
_diffrn_reflns_limit_l_max 41
_diffrn_reflns_limit_l_min -41
_diffrn_reflns_number 5640
_diffrn_reflns_theta_full 25.03
_diffrn_reflns_theta_max 25.03
_diffrn_reflns_theta_min 2.29
_diffrn_standards_interval_count 97
_diffrn_standards_number 3
_exptl_absorpt_coefficient_mu 0.738
_exptl_absorpt_correction_T_max 0.136
_exptl_absorpt_correction_T_min 0.118
_exptl_absorpt_correction_type semi-empirical
_exptl_crystal_colour yellow-brown
_exptl_crystal_density_diffrn 1.610
_exptl_crystal_density_method 'not measured'
_exptl_crystal_description prism
_exptl_crystal_F_000 1480
_exptl_crystal_size_max 0.35
_exptl_crystal_size_mid 0.30
_exptl_crystal_size_min 0.18
_refine_diff_density_max 0.703
_refine_diff_density_min -0.868
_refine_diff_density_rms 0.087
_refine_ls_extinction_method none
_refine_ls_goodness_of_fit_ref 1.020
_refine_ls_hydrogen_treatment mixed
_refine_ls_matrix_type full
_refine_ls_number_parameters 421
_refine_ls_number_reflns 5284
_refine_ls_number_restraints 0
_refine_ls_restrained_S_all 1.020
_refine_ls_R_factor_all 0.1137
_refine_ls_R_factor_gt 0.0593
_refine_ls_shift/su_max 0.048
_refine_ls_shift/su_mean 0.006
_refine_ls_structure_factor_coef Fsqd
_refine_ls_weighting_details 'calc w=1/[\s^2^(Fo^2^)+(0.0774P)^2^+1.5679P] where P=(Fo^2^+2Fc^2^)/3'
_refine_ls_weighting_scheme calc
_refine_ls_wR_factor_gt 0.1342
_refine_ls_wR_factor_ref 0.1593
_reflns_number_gt 3266
_reflns_number_total 5284
_reflns_threshold_expression >2sigma(I)
_cod_data_source_file b203569n.txt
_cod_data_source_block af1
_cod_original_cell_volume 3012.0(10)
_cod_database_code 7011752

loop_
_symmetry_equiv_pos_as_xyz
'x, y, z'
'-x, y+1/2, -z+1/2'
'-x, -y, -z'
'x, -y-1/2, z-1/2'

loop_
_atom_site_label
_atom_site_type_symbol
_atom_site_fract_x
_atom_site_fract_y
_atom_site_fract_z
_atom_site_U_iso_or_equiv
_atom_site_adp_type
_atom_site_occupancy
_atom_site_symmetry_multiplicity
_atom_site_calc_flag
_atom_site_refinement_flags
_atom_site_disorder_assembly
_atom_site_disorder_group
Ru1 Ru 0.52795(6) 0.29828(6) 0.857513(16) 0.04533(19) Uani 1 1 d . . .
Cl1 Cl 0.4361(3) 0.4042(3) 0.91276(7) 0.0926(8) Uani 1 1 d . . .
C1A C 0.4934(8) 0.4779(8) 0.8179(2) 0.0536(18) Uani 1 1 d . . .
C2A C 0.3499(7) 0.4113(8) 0.82146(19) 0.0531(18) Uani 1 1 d . . .
C3A C 0.3295(7) 0.2695(8) 0.8154(2) 0.0494(18) Uani 1 1 d . . .
C4A C 0.4484(8) 0.1852(8) 0.80473(19) 0.0534(18) Uani 1 1 d . . .
C5A C 0.5916(8) 0.2500(9) 0.7992(2) 0.056(2) Uani 1 1 d . . .
C6A C 0.6121(7) 0.3943(8) 0.80642(19) 0.0493(17) Uani 1 1 d . . .
C1B C 0.5133(11) 0.6311(8) 0.8245(3) 0.084(3) Uani 1 1 d G . .
H1B1 H 0.4348 0.6650 0.8388 0.125 Uiso 1 1 calc R . .
H1B2 H 0.5086 0.6783 0.8004 0.125 Uiso 1 1 calc R . .
H1B3 H 0.6091 0.6482 0.8385 0.125 Uiso 1 1 calc R . .
C2B C 0.2223(9) 0.5017(11) 0.8336(3) 0.096(3) Uani 1 1 d G . .
H2B1 H 0.1291 0.4728 0.8200 0.144 Uiso 1 1 calc R . .
H2B2 H 0.2413 0.5973 0.8278 0.144 Uiso 1 1 calc R . .
H2B3 H 0.2163 0.4916 0.8605 0.144 Uiso 1 1 calc R . .
C3B C 0.1760(8) 0.2042(10) 0.8201(3) 0.085(3) Uani 1 1 d G . .
H3B1 H 0.1025 0.2413 0.8011 0.127 Uiso 1 1 calc R . .
H3B2 H 0.1471 0.2254 0.8450 0.127 Uiso 1 1 calc R . .
H3B3 H 0.1821 0.1052 0.8171 0.127 Uiso 1 1 calc R . .
C4B C 0.4327(11) 0.0310(9) 0.7981(3) 0.091(3) Uani 1 1 d G . .
H4B1 H 0.4403 0.0112 0.7716 0.136 Uiso 1 1 calc R . .
H4B2 H 0.3367 0.0005 0.8049 0.136 Uiso 1 1 calc R . .
H4B3 H 0.5111 -0.0170 0.8133 0.136 Uiso 1 1 calc R . .
C5B C 0.7177(9) 0.1628(10) 0.7856(3) 0.086(3) Uani 1 1 d G . .
H5B1 H 0.7902 0.1422 0.8068 0.129 Uiso 1 1 calc R . .
H5B2 H 0.7655 0.2136 0.7666 0.129 Uiso 1 1 calc R . .
H5B3 H 0.6772 0.0776 0.7747 0.129 Uiso 1 1 calc R . .
C6B C 0.7642(8) 0.4577(10) 0.8014(2) 0.077(3) Uani 1 1 d G . .
H6B1 H 0.8420 0.3927 0.8099 0.116 Uiso 1 1 calc R . .
H6B2 H 0.7768 0.5415 0.8162 0.116 Uiso 1 1 calc R . .
H6B3 H 0.7702 0.4790 0.7750 0.116 Uiso 1 1 calc R . .
N1 N 0.7413(6) 0.3121(6) 0.88858(15) 0.0481(14) Uani 1 1 d . . .
N2 N 0.5467(6) 0.1078(7) 0.88763(15) 0.0516(15) Uani 1 1 d . . .
N3 N 1.1245(6) 0.0308(7) 0.95675(16) 0.0601(17) Uani 1 1 d . . .
N4 N 0.9186(7) -0.1925(7) 0.95268(16) 0.0619(16) Uani 1 1 d . . .
C10 C 0.7919(7) 0.1919(8) 0.90471(16) 0.0435(15) Uani 1 1 d . . .
C11 C 0.8276(8) 0.4252(8) 0.8918(2) 0.0568(19) Uani 1 1 d . . .
H11 H 0.7903 0.5092 0.8819 0.068 Uiso 1 1 calc R . .
C12 C 0.9742(8) 0.4196(9) 0.9101(2) 0.058(2) Uani 1 1 d . . .
H12 H 1.0334 0.4993 0.9123 0.070 Uiso 1 1 calc R . .
C13 C 1.0298(7) 0.2953(9) 0.92491(19) 0.0570(19) Uani 1 1 d . . .
H13 H 1.1287 0.2896 0.9357 0.068 Uiso 1 1 calc R . .
C14 C 0.9382(7) 0.1780(8) 0.92368(18) 0.0484(18) Uani 1 1 d . . .
C15 C 0.9853(7) 0.0443(8) 0.93964(18) 0.0517(18) Uani 1 1 d . . .
C16 C 1.1640(9) -0.0950(11) 0.9713(2) 0.066(2) Uani 1 1 d . . .
C17 C 1.3103(9) -0.1125(12) 0.9898(2) 0.082(3) Uani 1 1 d . . .
H17 H 1.3769 -0.0379 0.9919 0.099 Uiso 1 1 calc R . .
C18 C 1.3526(12) -0.2370(14) 1.0043(3) 0.098(4) Uani 1 1 d . . .
H18 H 1.4490 -0.2481 1.0164 0.117 Uiso 1 1 calc R . .
C19 C 1.2527(14) -0.3520(13) 1.0015(3) 0.104(4) Uani 1 1 d . . .
H19 H 1.2840 -0.4379 1.0116 0.125 Uiso 1 1 calc R . .
C20 C 1.1096(12) -0.3364(10) 0.9840(2) 0.086(3) Uani 1 1 d . . .
H20 H 1.0441 -0.4119 0.9821 0.104 Uiso 1 1 calc R . .
C21 C 1.0622(10) -0.2080(11) 0.9688(2) 0.068(2) Uani 1 1 d . . .
C22 C 0.8795(8) -0.0694(8) 0.93833(19) 0.0528(18) Uani 1 1 d . . .
C23 C 0.7250(7) -0.0474(8) 0.92130(18) 0.0465(17) Uani 1 1 d . . .
C24 C 0.6122(9) -0.1481(9) 0.9214(2) 0.061(2) Uani 1 1 d . . .
H24 H 0.6341 -0.2354 0.9318 0.073 Uiso 1 1 calc R . .
C25 C 0.4707(9) -0.1182(9) 0.9060(2) 0.062(2) Uani 1 1 d . . .
H25 H 0.3949 -0.1843 0.9065 0.075 Uiso 1 1 calc R . .
C26 C 0.4397(8) 0.0104(9) 0.8898(2) 0.062(2) Uani 1 1 d . . .
H26 H 0.3416 0.0305 0.8801 0.075 Uiso 1 1 calc R . .
C27 C 0.6872(7) 0.0787(7) 0.90423(18) 0.0448(16) Uani 1 1 d . . .
S100 S 0.9879(2) -0.1586(2) 0.84145(6) 0.0572(5) Uani 1 1 d . . .
C100 C 0.9470(9) -0.1751(8) 0.7901(2) 0.059(2) Uani 1 1 d . . .
F1 F 0.7969(5) -0.1845(6) 0.78035(15) 0.0880(15) Uani 1 1 d . . .
F2 F 0.9920(6) -0.0651(5) 0.77105(14) 0.0860(15) Uani 1 1 d . . .
F3 F 1.0036(6) -0.2894(5) 0.77621(14) 0.0916(16) Uani 1 1 d . . .
O1 O 1.1500(6) -0.1521(7) 0.8456(2) 0.094(2) Uani 1 1 d . . .
O2 O 0.9176(7) -0.0318(7) 0.84952(16) 0.0874(19) Uani 1 1 d . . .
O3 O 0.9277(7) -0.2823(6) 0.85560(16) 0.0825(18) Uani 1 1 d . . .

loop_
_atom_site_aniso_label
_atom_site_aniso_U_11
_atom_site_aniso_U_22
_atom_site_aniso_U_33
_atom_site_aniso_U_23
_atom_site_aniso_U_13
_atom_site_aniso_U_12
Ru1 0.0324(3) 0.0568(4) 0.0468(3) -0.0003(3) 0.0039(2) -0.0016(3)
Cl1 0.0708(14) 0.138(2) 0.0699(14) -0.0106(15) 0.0108(11) 0.0238(15)
C1A 0.051(4) 0.053(5) 0.057(4) 0.004(4) 0.005(3) -0.001(4)
C2A 0.042(4) 0.066(5) 0.051(4) 0.010(4) 0.003(3) 0.014(4)
C3A 0.038(3) 0.055(5) 0.053(4) 0.008(4) -0.002(3) -0.008(3)
C4A 0.057(4) 0.055(5) 0.047(4) -0.001(4) -0.002(3) 0.001(4)
C5A 0.041(4) 0.080(6) 0.048(4) 0.007(4) 0.004(3) 0.014(4)
C6A 0.039(4) 0.068(5) 0.041(4) 0.004(4) 0.004(3) -0.001(4)
C1B 0.111(8) 0.049(5) 0.093(7) -0.006(5) 0.018(6) -0.002(5)
C2B 0.067(6) 0.110(8) 0.116(8) 0.026(6) 0.032(5) 0.048(6)
C3B 0.043(4) 0.103(7) 0.105(7) 0.027(6) -0.007(4) -0.013(5)
C4B 0.124(8) 0.075(7) 0.073(6) -0.021(5) 0.011(6) -0.018(6)
C5B 0.068(6) 0.103(8) 0.089(6) -0.008(6) 0.019(5) 0.026(5)
C6B 0.052(5) 0.116(8) 0.065(5) 0.004(5) 0.013(4) -0.024(5)
N1 0.040(3) 0.054(4) 0.051(3) 0.001(3) 0.003(2) -0.006(3)
N2 0.040(3) 0.068(4) 0.045(3) 0.006(3) 0.002(2) -0.014(3)
N3 0.043(3) 0.087(5) 0.049(4) -0.004(4) -0.001(3) 0.002(3)
N4 0.070(4) 0.072(4) 0.044(3) 0.006(3) 0.003(3) 0.001(4)
C10 0.039(3) 0.059(4) 0.034(3) -0.004(3) 0.006(3) -0.005(3)
C11 0.051(4) 0.062(5) 0.057(5) 0.003(4) 0.002(3) -0.013(4)
C12 0.057(4) 0.065(5) 0.052(4) 0.004(4) 0.004(4) -0.015(4)
C13 0.040(4) 0.079(5) 0.052(4) -0.009(4) 0.004(3) -0.011(4)
C14 0.038(3) 0.066(5) 0.041(4) -0.005(4) 0.002(3) -0.001(3)
C15 0.044(4) 0.074(5) 0.037(4) -0.004(4) 0.004(3) 0.002(4)
C16 0.058(5) 0.100(7) 0.041(4) 0.005(5) 0.005(4) 0.024(5)
C17 0.059(5) 0.123(9) 0.063(5) 0.002(6) -0.007(4) 0.008(6)
C18 0.083(7) 0.145(11) 0.065(6) 0.016(7) 0.001(5) 0.049(7)
C19 0.121(9) 0.120(10) 0.068(6) 0.023(6) -0.001(6) 0.051(8)
C20 0.109(8) 0.088(7) 0.058(5) 0.012(5) -0.013(5) 0.019(6)
C21 0.075(5) 0.084(6) 0.045(4) 0.003(5) 0.003(4) 0.017(5)
C22 0.055(4) 0.062(5) 0.042(4) 0.001(4) 0.008(3) 0.003(4)
C23 0.045(4) 0.058(5) 0.037(3) -0.002(3) 0.007(3) -0.009(3)
C24 0.069(5) 0.062(5) 0.051(4) 0.009(4) 0.003(4) -0.010(4)
C25 0.063(5) 0.070(6) 0.055(4) 0.007(4) 0.006(4) -0.032(4)
C26 0.048(4) 0.081(6) 0.058(5) 0.009(4) 0.003(4) -0.021(4)
C27 0.043(4) 0.053(4) 0.039(4) -0.001(3) 0.007(3) -0.005(3)
S100 0.0577(11) 0.0555(12) 0.0583(11) -0.0015(9) 0.0055(9) -0.0040(9)
C100 0.064(5) 0.055(5) 0.061(5) 0.000(4) 0.016(4) 0.002(4)
F1 0.071(3) 0.101(4) 0.087(3) 0.001(3) -0.015(3) -0.002(3)
F2 0.103(4) 0.085(4) 0.073(3) 0.015(3) 0.025(3) -0.013(3)
F3 0.113(4) 0.080(4) 0.083(3) -0.019(3) 0.018(3) 0.033(3)
O1 0.057(3) 0.104(5) 0.116(5) 0.003(4) -0.021(3) -0.013(3)
O2 0.113(5) 0.084(4) 0.069(4) -0.008(3) 0.029(3) 0.028(4)
O3 0.102(5) 0.079(4) 0.068(4) 0.012(3) 0.013(3) -0.031(4)

loop_
_atom_type_symbol
_atom_type_description
_atom_type_scat_dispersion_real
_atom_type_scat_dispersion_imag
_atom_type_scat_source
C C 0.0033 0.0016 'International Tables Vol C Tables 4.2.6.8 and 6.1.1.4'
H H 0.0000 0.0000 'International Tables Vol C Tables 4.2.6.8 and 6.1.1.4'
N N 0.0061 0.0033 'International Tables Vol C Tables 4.2.6.8 and 6.1.1.4'
O O 0.0106 0.0060 'International Tables Vol C Tables 4.2.6.8 and 6.1.1.4'
F F 0.0171 0.0103 'International Tables Vol C Tables 4.2.6.8 and 6.1.1.4'
S S 0.1246 0.1234 'International Tables Vol C Tables 4.2.6.8 and 6.1.1.4'
Cl Cl 0.1484 0.1585 'International Tables Vol C Tables 4.2.6.8 and 6.1.1.4'
Ru Ru -1.2594 0.8363 'International Tables Vol C Tables 4.2.6.8 and 6.1.1.4'

loop_
_geom_angle_atom_site_label_1
_geom_angle_atom_site_label_2
_geom_angle_atom_site_label_3
_geom_angle
_geom_angle_site_symmetry_1
_geom_angle_site_symmetry_3
_geom_angle_publ_flag
N2 Ru1 N1 76.7(2) . . ?
N2 Ru1 C4A 90.0(2) . . ?
N1 Ru1 C4A 132.0(2) . . ?
N2 Ru1 C3A 104.3(2) . . ?
N1 Ru1 C3A 168.5(2) . . ?
C4A Ru1 C3A 37.3(3) . . ?
N2 Ru1 C5A 105.5(3) . . ?
N1 Ru1 C5A 101.1(2) . . ?
C4A Ru1 C5A 38.2(3) . . ?
C3A Ru1 C5A 67.5(3) . . ?
N2 Ru1 C2A 136.7(3) . . ?
N1 Ru1 C2A 145.9(3) . . ?
C4A Ru1 C2A 66.7(3) . . ?
C3A Ru1 C2A 36.5(3) . . ?
C5A Ru1 C2A 78.9(3) . . ?
N2 Ru1 C6A 138.7(3) . . ?
N1 Ru1 C6A 92.0(2) . . ?
C4A Ru1 C6A 68.2(3) . . ?
C3A Ru1 C6A 79.7(2) . . ?
C5A Ru1 C6A 37.2(3) . . ?
C2A Ru1 C6A 67.2(2) . . ?
N2 Ru1 C1A 170.8(3) . . ?
N1 Ru1 C1A 109.9(2) . . ?
C4A Ru1 C1A 80.8(3) . . ?
C3A Ru1 C1A 67.9(3) . . ?
C5A Ru1 C1A 67.4(3) . . ?
C2A Ru1 C1A 38.1(3) . . ?
C6A Ru1 C1A 37.3(2) . . ?
N2 Ru1 Cl1 88.67(17) . . ?
N1 Ru1 Cl1 85.16(16) . . ?
C4A Ru1 Cl1 141.3(2) . . ?
C3A Ru1 Cl1 106.3(2) . . ?
C5A Ru1 Cl1 165.5(2) . . ?
C2A Ru1 Cl1 88.5(2) . . ?
C6A Ru1 Cl1 130.4(2) . . ?
C1A Ru1 Cl1 98.1(2) . . ?
C2A C1A C6A 117.8(7) . . ?
C2A C1A C1B 120.8(7) . . ?
C6A C1A C1B 121.3(7) . . ?
C2A C1A Ru1 71.0(4) . . ?
C6A C1A Ru1 71.2(4) . . ?
C1B C1A Ru1 131.2(6) . . ?
C3A C2A C1A 121.6(6) . . ?
C3A C2A C2B 120.7(7) . . ?
C1A C2A C2B 117.7(7) . . ?
C3A C2A Ru1 71.5(4) . . ?
C1A C2A Ru1 70.9(4) . . ?
C2B C2A Ru1 129.2(5) . . ?
C2A C3A C4A 120.8(6) . . ?
C2A C3A C3B 119.4(7) . . ?
C4A C3A C3B 119.8(7) . . ?
C2A C3A Ru1 72.0(4) . . ?
C4A C3A Ru1 71.2(4) . . ?
C3B C3A Ru1 130.3(5) . . ?
C5A C4A C3A 118.9(7) . . ?
C5A C4A C4B 118.1(7) . . ?
C3A C4A C4B 123.0(7) . . ?
C5A C4A Ru1 71.7(4) . . ?
C3A C4A Ru1 71.5(4) . . ?
C4B C4A Ru1 129.3(6) . . ?
C6A C5A C4A 119.7(6) . . ?
C6A C5A C5B 120.6(7) . . ?
C4A C5A C5B 119.7(8) . . ?
C6A C5A Ru1 70.9(4) . . ?
C4A C5A Ru1 70.1(4) . . ?
C5B C5A Ru1 132.0(5) . . ?
C5A C6A C1A 121.1(6) . . ?
C5A C6A C6B 118.3(7) . . ?
C1A C6A C6B 120.6(7) . . ?
C5A C6A Ru1 71.9(4) . . ?
C1A C6A Ru1 71.5(4) . . ?
C6B C6A Ru1 129.8(5) . . ?
C11 N1 C10 119.7(6) . . ?
C11 N1 Ru1 125.7(5) . . ?
C10 N1 Ru1 114.5(4) . . ?
C26 N2 C27 117.6(6) . . ?
C26 N2 Ru1 127.5(5) . . ?
C27 N2 Ru1 114.7(4) . . ?
C15 N3 C16 117.2(7) . . ?
C22 N4 C21 117.5(8) . . ?
N1 C10 C14 122.5(6) . . ?
N1 C10 C27 116.9(6) . . ?
C14 C10 C27 120.4(7) . . ?
N1 C11 C12 121.1(7) . . ?
C13 C12 C11 119.6(7) . . ?
C12 C13 C14 120.1(7) . . ?
C13 C14 C10 116.9(7) . . ?
C13 C14 C15 123.9(6) . . ?
C10 C14 C15 119.1(6) . . ?
N3 C15 C22 121.4(7) . . ?
N3 C15 C14 118.9(7) . . ?
C22 C15 C14 119.6(6) . . ?
N3 C16 C21 121.5(7) . . ?
N3 C16 C17 118.6(9) . . ?
C21 C16 C17 119.8(9) . . ?
C18 C17 C16 119.8(10) . . ?
C17 C18 C19 121.1(10) . . ?
C20 C19 C18 119.9(10) . . ?
C21 C20 C19 120.2(10) . . ?
N4 C21 C20 119.7(10) . . ?
N4 C21 C16 121.1(8) . . ?
C20 C21 C16 119.2(8) . . ?
N4 C22 C15 121.2(7) . . ?
N4 C22 C23 119.3(7) . . ?
C15 C22 C23 119.5(7) . . ?
C27 C23 C24 117.5(6) . . ?
C27 C23 C22 119.1(6) . . ?
C24 C23 C22 123.4(7) . . ?
C25 C24 C23 119.8(7) . . ?
C26 C25 C24 119.8(7) . . ?
N2 C26 C25 122.1(7) . . ?
N2 C27 C23 123.0(6) . . ?
N2 C27 C10 115.1(6) . . ?
C23 C27 C10 121.9(6) . . ?
O2 S100 O3 117.5(4) . . ?
O2 S100 O1 113.8(4) . . ?
O3 S100 O1 114.4(4) . . ?
O2 S100 C100 103.0(4) . . ?
O3 S100 C100 103.3(4) . . ?
O1 S100 C100 102.0(4) . . ?
F3 C100 F2 109.2(6) . . ?
F3 C100 F1 104.8(6) . . ?
F2 C100 F1 105.4(7) . . ?
F3 C100 S100 113.1(6) . . ?
F2 C100 S100 112.9(6) . . ?
F1 C100 S100 110.9(5) . . ?

loop_
_geom_bond_atom_site_label_1
_geom_bond_atom_site_label_2
_geom_bond_distance
_geom_bond_site_symmetry_2
_geom_bond_publ_flag
Ru1 N2 2.115(6) . ?
Ru1 N1 2.109(5) . ?
Ru1 C4A 2.211(7) . ?
Ru1 C3A 2.216(7) . ?
Ru1 C5A 2.232(7) . ?
Ru1 C2A 2.222(7) . ?
Ru1 C6A 2.218(7) . ?
Ru1 C1A 2.222(7) . ?
Ru1 Cl1 2.410(2) . ?
C1A C2A 1.450(10) . ?
C1A C6A 1.421(9) . ?
C1A C1B 1.498(10) . ?
C2A C3A 1.389(10) . ?
C2A C2B 1.526(10) . ?
C3A C4A 1.416(10) . ?
C3A C3B 1.532(9) . ?
C4A C5A 1.453(10) . ?
C4A C4B 1.505(11) . ?
C5A C6A 1.418(11) . ?
C5A C5B 1.520(10) . ?
C6A C6B 1.516(9) . ?
N1 C11 1.331(9) . ?
N1 C10 1.347(8) . ?
N2 C26 1.345(9) . ?
N2 C27 1.362(8) . ?
N3 C15 1.335(8) . ?
N3 C16 1.347(11) . ?
N4 C22 1.320(9) . ?
N4 C21 1.362(10) . ?
C10 C14 1.416(9) . ?
C10 C27 1.434(9) . ?
C11 C12 1.404(9) . ?
C12 C13 1.376(11) . ?
C13 C14 1.391(10) . ?
C14 C15 1.449(10) . ?
C15 C22 1.443(10) . ?
C16 C21 1.414(12) . ?
C16 C17 1.414(10) . ?
C17 C18 1.342(14) . ?
C18 C19 1.418(15) . ?
C19 C20 1.375(13) . ?
C20 C21 1.393(12) . ?
C22 C23 1.467(9) . ?
C23 C27 1.380(9) . ?
C23 C24 1.398(10) . ?
C24 C25 1.356(10) . ?
C25 C26 1.379(11) . ?
S100 O2 1.412(6) . ?
S100 O3 1.415(6) . ?
S100 O1 1.444(6) . ?
S100 C100 1.819(8) . ?
C100 F3 1.322(8) . ?
C100 F2 1.334(8) . ?
C100 F1 1.355(9) . ?

loop_
_geom_torsion_atom_site_label_1
_geom_torsion_atom_site_label_2
_geom_torsion_atom_site_label_3
_geom_torsion_atom_site_label_4
_geom_torsion
_geom_torsion_site_symmetry_1
_geom_torsion_site_symmetry_2
_geom_torsion_site_symmetry_3
_geom_torsion_site_symmetry_4
_geom_torsion_publ_flag
N2 Ru1 C1A C2A 60.2(16) . . . . ?
N1 Ru1 C1A C2A -164.8(4) . . . . ?
C4A Ru1 C1A C2A 63.8(4) . . . . ?
C3A Ru1 C1A C2A 27.3(4) . . . . ?
C5A Ru1 C1A C2A 101.1(5) . . . . ?
C6A Ru1 C1A C2A 129.7(6) . . . . ?
Cl1 Ru1 C1A C2A -77.0(4) . . . . ?
N2 Ru1 C1A C6A -69.5(16) . . . . ?
N1 Ru1 C1A C6A 65.5(5) . . . . ?
C4A Ru1 C1A C6A -65.9(4) . . . . ?
C3A Ru1 C1A C6A -102.4(5) . . . . ?
C5A Ru1 C1A C6A -28.6(4) . . . . ?
C2A Ru1 C1A C6A -129.7(6) . . . . ?
Cl1 Ru1 C1A C6A 153.3(4) . . . . ?
N2 Ru1 C1A C1B 175.0(12) . . . . ?
N1 Ru1 C1A C1B -50.0(8) . . . . ?
C4A Ru1 C1A C1B 178.5(8) . . . . ?
C3A Ru1 C1A C1B 142.1(8) . . . . ?
C5A Ru1 C1A C1B -144.1(8) . . . . ?
C2A Ru1 C1A C1B 114.8(9) . . . . ?
C6A Ru1 C1A C1B -115.6(9) . . . . ?
Cl1 Ru1 C1A C1B 37.7(8) . . . . ?
C6A C1A C2A C3A 2.7(10) . . . . ?
C1B C1A C2A C3A 180.0(7) . . . . ?
Ru1 C1A C2A C3A -52.7(6) . . . . ?
C6A C1A C2A C2B -179.5(7) . . . . ?
C1B C1A C2A C2B -2.3(11) . . . . ?
Ru1 C1A C2A C2B 125.0(7) . . . . ?
C6A C1A C2A Ru1 55.4(6) . . . . ?
C1B C1A C2A Ru1 -127.3(7) . . . . ?
N2 Ru1 C2A C3A -33.9(6) . . . . ?
N1 Ru1 C2A C3A 160.5(4) . . . . ?
C4A Ru1 C2A C3A 29.0(4) . . . . ?
C5A Ru1 C2A C3A 67.0(4) . . . . ?
C6A Ru1 C2A C3A 104.0(5) . . . . ?
C1A Ru1 C2A C3A 134.4(6) . . . . ?
Cl1 Ru1 C2A C3A -120.4(4) . . . . ?
N2 Ru1 C2A C1A -168.3(4) . . . . ?
N1 Ru1 C2A C1A 26.1(6) . . . . ?
C4A Ru1 C2A C1A -105.4(5) . . . . ?
C3A Ru1 C2A C1A -134.4(6) . . . . ?
C5A Ru1 C2A C1A -67.4(4) . . . . ?
C6A Ru1 C2A C1A -30.4(4) . . . . ?
Cl1 Ru1 C2A C1A 105.2(4) . . . . ?
N2 Ru1 C2A C2B 81.1(9) . . . . ?
N1 Ru1 C2A C2B -84.5(9) . . . . ?
C4A Ru1 C2A C2B 143.9(8) . . . . ?
C3A Ru1 C2A C2B 115.0(9) . . . . ?
C5A Ru1 C2A C2B -178.0(8) . . . . ?
C6A Ru1 C2A C2B -141.0(9) . . . . ?
C1A Ru1 C2A C2B -110.6(9) . . . . ?
Cl1 Ru1 C2A C2B -5.4(8) . . . . ?
C1A C2A C3A C4A -1.5(11) . . . . ?
C2B C2A C3A C4A -179.1(7) . . . . ?
Ru1 C2A C3A C4A -53.9(6) . . . . ?
C1A C2A C3A C3B 179.2(7) . . . . ?
C2B C2A C3A C3B 1.5(11) . . . . ?
Ru1 C2A C3A C3B 126.7(7) . . . . ?
C1A C2A C3A Ru1 52.4(6) . . . . ?
C2B C2A C3A Ru1 -125.2(7) . . . . ?
N2 Ru1 C3A C2A 156.7(4) . . . . ?
N1 Ru1 C3A C2A -109.6(13) . . . . ?
C4A Ru1 C3A C2A -132.8(6) . . . . ?
C5A Ru1 C3A C2A -102.2(5) . . . . ?
C6A Ru1 C3A C2A -65.4(4) . . . . ?
C1A Ru1 C3A C2A -28.4(4) . . . . ?
Cl1 Ru1 C3A C2A 63.9(4) . . . . ?
N2 Ru1 C3A C4A -70.5(4) . . . . ?
N1 Ru1 C3A C4A 23.2(14) . . . . ?
C5A Ru1 C3A C4A 30.6(4) . . . . ?
C2A Ru1 C3A C4A 132.8(6) . . . . ?
C6A Ru1 C3A C4A 67.4(4) . . . . ?
C1A Ru1 C3A C4A 104.4(5) . . . . ?
Cl1 Ru1 C3A C4A -163.3(4) . . . . ?
N2 Ru1 C3A C3B 43.1(8) . . . . ?
N1 Ru1 C3A C3B 136.8(11) . . . . ?
C4A Ru1 C3A C3B 113.6(9) . . . . ?
C5A Ru1 C3A C3B 144.2(8) . . . . ?
C2A Ru1 C3A C3B -113.7(9) . . . . ?
C6A Ru1 C3A C3B -179.1(8) . . . . ?
C1A Ru1 C3A C3B -142.1(8) . . . . ?
Cl1 Ru1 C3A C3B -49.8(8) . . . . ?
C2A C3A C4A C5A -1.4(10) . . . . ?
C3B C3A C4A C5A 177.9(6) . . . . ?
Ru1 C3A C4A C5A -55.7(6) . . . . ?
C2A C3A C4A C4B 179.7(7) . . . . ?
C3B C3A C4A C4B -1.0(11) . . . . ?
Ru1 C3A C4A C4B 125.4(7) . . . . ?
C2A C3A C4A Ru1 54.3(6) . . . . ?
C3B C3A C4A Ru1 -126.4(7) . . . . ?
N2 Ru1 C4A C5A -115.6(4) . . . . ?
N1 Ru1 C4A C5A -43.6(5) . . . . ?
C3A Ru1 C4A C5A 130.4(6) . . . . ?
C2A Ru1 C4A C5A 102.0(5) . . . . ?
C6A Ru1 C4A C5A 28.4(4) . . . . ?
C1A Ru1 C4A C5A 65.0(4) . . . . ?
Cl1 Ru1 C4A C5A 156.5(3) . . . . ?
N2 Ru1 C4A C3A 114.0(4) . . . . ?
N1 Ru1 C4A C3A -173.9(4) . . . . ?
C5A Ru1 C4A C3A -130.4(6) . . . . ?
C2A Ru1 C4A C3A -28.4(4) . . . . ?
C6A Ru1 C4A C3A -102.0(5) . . . . ?
C1A Ru1 C4A C3A -65.4(4) . . . . ?
Cl1 Ru1 C4A C3A 26.1(6) . . . . ?
N2 Ru1 C4A C4B -3.9(8) . . . . ?
N1 Ru1 C4A C4B 68.2(8) . . . . ?
C3A Ru1 C4A C4B -117.9(9) . . . . ?
C5A Ru1 C4A C4B 111.7(9) . . . . ?
C2A Ru1 C4A C4B -146.2(8) . . . . ?
C6A Ru1 C4A C4B 140.1(8) . . . . ?
C1A Ru1 C4A C4B 176.7(8) . . . . ?
Cl1 Ru1 C4A C4B -91.7(8) . . . . ?
C3A C4A C5A C6A 3.0(10) . . . . ?
C4B C4A C5A C6A -178.1(7) . . . . ?
Ru1 C4A C5A C6A -52.7(6) . . . . ?
C3A C4A C5A C5B -176.6(7) . . . . ?
C4B C4A C5A C5B 2.4(10) . . . . ?
Ru1 C4A C5A C5B 127.8(7) . . . . ?
C3A C4A C5A Ru1 55.6(6) . . . . ?
C4B C4A C5A Ru1 -125.4(7) . . . . ?
N2 Ru1 C5A C6A -157.6(4) . . . . ?
N1 Ru1 C5A C6A -78.5(4) . . . . ?
C4A Ru1 C5A C6A 133.0(6) . . . . ?
C3A Ru1 C5A C6A 103.1(4) . . . . ?
C2A Ru1 C5A C6A 66.7(4) . . . . ?
C1A Ru1 C5A C6A 28.7(4) . . . . ?
Cl1 Ru1 C5A C6A 36.0(10) . . . . ?
N2 Ru1 C5A C4A 69.4(4) . . . . ?
N1 Ru1 C5A C4A 148.5(4) . . . . ?
C3A Ru1 C5A C4A -30.0(4) . . . . ?
C2A Ru1 C5A C4A -66.3(4) . . . . ?
C6A Ru1 C5A C4A -133.0(6) . . . . ?
C1A Ru1 C5A C4A -104.4(4) . . . . ?
Cl1 Ru1 C5A C4A -97.0(9) . . . . ?
N2 Ru1 C5A C5B -43.2(9) . . . . ?
N1 Ru1 C5A C5B 35.9(9) . . . . ?
C4A Ru1 C5A C5B -112.6(10) . . . . ?
C3A Ru1 C5A C5B -142.6(9) . . . . ?
C2A Ru1 C5A C5B -178.9(9) . . . . ?
C6A Ru1 C5A C5B 114.4(10) . . . . ?
C1A Ru1 C5A C5B 143.0(9) . . . . ?
Cl1 Ru1 C5A C5B 150.4(7) . . . . ?
C4A C5A C6A C1A -1.7(10) . . . . ?
C5B C5A C6A C1A 177.8(7) . . . . ?
Ru1 C5A C6A C1A -54.0(6) . . . . ?
C4A C5A C6A C6B 178.4(6) . . . . ?
C5B C5A C6A C6B -2.1(10) . . . . ?
Ru1 C5A C6A C6B 126.1(6) . . . . ?
C4A C5A C6A Ru1 52.3(6) . . . . ?
C5B C5A C6A Ru1 -128.1(7) . . . . ?
C2A C1A C6A C5A -1.1(10) . . . . ?
C1B C1A C6A C5A -178.3(7) . . . . ?
Ru1 C1A C6A C5A 54.2(6) . . . . ?
C2A C1A C6A C6B 178.8(6) . . . . ?
C1B C1A C6A C6B 1.6(11) . . . . ?
Ru1 C1A C6A C6B -125.9(6) . . . . ?
C2A C1A C6A Ru1 -55.3(6) . . . . ?
C1B C1A C6A Ru1 127.5(7) . . . . ?
N2 Ru1 C6A C5A 33.8(5) . . . . ?
N1 Ru1 C6A C5A 105.8(4) . . . . ?
C4A Ru1 C6A C5A -29.1(4) . . . . ?
C3A Ru1 C6A C5A -66.2(4) . . . . ?
C2A Ru1 C6A C5A -102.1(4) . . . . ?
C1A Ru1 C6A C5A -133.1(6) . . . . ?
Cl1 Ru1 C6A C5A -168.8(3) . . . . ?
N2 Ru1 C6A C1A 166.9(4) . . . . ?
N1 Ru1 C6A C1A -121.1(4) . . . . ?
C4A Ru1 C6A C1A 103.9(5) . . . . ?
C3A Ru1 C6A C1A 66.9(4) . . . . ?
C5A Ru1 C6A C1A 133.1(6) . . . . ?
C2A Ru1 C6A C1A 31.0(4) . . . . ?
Cl1 Ru1 C6A C1A -35.8(5) . . . . ?
N2 Ru1 C6A C6B -78.3(8) . . . . ?
N1 Ru1 C6A C6B -6.3(7) . . . . ?
C4A Ru1 C6A C6B -141.3(8) . . . . ?
C3A Ru1 C6A C6B -178.3(8) . . . . ?
C5A Ru1 C6A C6B -112.1(9) . . . . ?
C2A Ru1 C6A C6B 145.8(8) . . . . ?
C1A Ru1 C6A C6B 114.8(9) . . . . ?
Cl1 Ru1 C6A C6B 79.0(8) . . . . ?
N2 Ru1 N1 C11 -170.9(6) . . . . ?
C4A Ru1 N1 C11 111.4(6) . . . . ?
C3A Ru1 N1 C11 92.7(14) . . . . ?
C5A Ru1 N1 C11 85.7(6) . . . . ?
C2A Ru1 N1 C11 -0.9(8) . . . . ?
C6A Ru1 N1 C11 49.3(6) . . . . ?
C1A Ru1 N1 C11 15.8(6) . . . . ?
Cl1 Ru1 N1 C11 -81.1(6) . . . . ?
N2 Ru1 N1 C10 11.9(4) . . . . ?
C4A Ru1 N1 C10 -65.9(6) . . . . ?
C3A Ru1 N1 C10 -84.6(13) . . . . ?
C5A Ru1 N1 C10 -91.6(5) . . . . ?
C2A Ru1 N1 C10 -178.2(4) . . . . ?
C6A Ru1 N1 C10 -127.9(5) . . . . ?
C1A Ru1 N1 C10 -161.4(4) . . . . ?
Cl1 Ru1 N1 C10 101.7(4) . . . . ?
N1 Ru1 N2 C26 172.6(7) . . . . ?
C4A Ru1 N2 C26 -54.0(6) . . . . ?
C3A Ru1 N2 C26 -19.2(7) . . . . ?
C5A Ru1 N2 C26 -89.4(6) . . . . ?
C2A Ru1 N2 C26 0.8(8) . . . . ?
C6A Ru1 N2 C26 -109.8(6) . . . . ?
C1A Ru1 N2 C26 -50.5(17) . . . . ?
Cl1 Ru1 N2 C26 87.3(6) . . . . ?
N1 Ru1 N2 C27 -12.3(5) . . . . ?
C4A Ru1 N2 C27 121.1(5) . . . . ?
C3A Ru1 N2 C27 155.9(5) . . . . ?
C5A Ru1 N2 C27 85.7(5) . . . . ?
C2A Ru1 N2 C27 175.9(4) . . . . ?
C6A Ru1 N2 C27 65.3(6) . . . . ?
C1A Ru1 N2 C27 124.6(14) . . . . ?
Cl1 Ru1 N2 C27 -97.7(5) . . . . ?
C11 N1 C10 C14 -3.3(10) . . . . ?
Ru1 N1 C10 C14 174.1(5) . . . . ?
C11 N1 C10 C27 172.6(6) . . . . ?
Ru1 N1 C10 C27 -10.0(7) . . . . ?
C10 N1 C11 C12 3.4(10) . . . . ?
Ru1 N1 C11 C12 -173.7(5) . . . . ?
N1 C11 C12 C13 0.1(11) . . . . ?
C11 C12 C13 C14 -3.8(11) . . . . ?
C12 C13 C14 C10 3.8(10) . . . . ?
C12 C13 C14 C15 -177.8(6) . . . . ?
N1 C10 C14 C13 -0.3(9) . . . . ?
C27 C10 C14 C13 -176.0(6) . . . . ?
N1 C10 C14 C15 -178.8(6) . . . . ?
C27 C10 C14 C15 5.5(9) . . . . ?
C16 N3 C15 C22 2.8(10) . . . . ?
C16 N3 C15 C14 179.9(6) . . . . ?
C13 C14 C15 N3 0.2(10) . . . . ?
C10 C14 C15 N3 178.5(6) . . . . ?
C13 C14 C15 C22 177.3(6) . . . . ?
C10 C14 C15 C22 -4.3(9) . . . . ?
C15 N3 C16 C21 -0.5(11) . . . . ?
C15 N3 C16 C17 -179.6(7) . . . . ?
N3 C16 C17 C18 -179.6(8) . . . . ?
C21 C16 C17 C18 1.2(13) . . . . ?
C16 C17 C18 C19 -0.2(15) . . . . ?
C17 C18 C19 C20 -0.5(16) . . . . ?
C18 C19 C20 C21 0.1(15) . . . . ?
C22 N4 C21 C20 -179.2(7) . . . . ?
C22 N4 C21 C16 2.1(11) . . . . ?
C19 C20 C21 N4 -177.7(8) . . . . ?
C19 C20 C21 C16 1.0(13) . . . . ?
N3 C16 C21 N4 -2.1(12) . . . . ?
C17 C16 C21 N4 177.0(7) . . . . ?
N3 C16 C21 C20 179.2(7) . . . . ?
C17 C16 C21 C20 -1.7(12) . . . . ?
C21 N4 C22 C15 0.2(10) . . . . ?
C21 N4 C22 C23 -178.9(6) . . . . ?
N3 C15 C22 N4 -2.8(10) . . . . ?
C14 C15 C22 N4 -179.9(6) . . . . ?
N3 C15 C22 C23 176.3(6) . . . . ?
C14 C15 C22 C23 -0.8(9) . . . . ?
N4 C22 C23 C27 -176.0(6) . . . . ?
C15 C22 C23 C27 4.9(9) . . . . ?
N4 C22 C23 C24 4.0(10) . . . . ?
C15 C22 C23 C24 -175.1(6) . . . . ?
C27 C23 C24 C25 -2.1(10) . . . . ?
C22 C23 C24 C25 177.9(7) . . . . ?
C23 C24 C25 C26 1.4(12) . . . . ?
C27 N2 C26 C25 -4.0(11) . . . . ?
Ru1 N2 C26 C25 171.0(6) . . . . ?
C24 C25 C26 N2 1.8(12) . . . . ?
C26 N2 C27 C23 3.2(10) . . . . ?
Ru1 N2 C27 C23 -172.4(5) . . . . ?
C26 N2 C27 C10 -173.4(6) . . . . ?
Ru1 N2 C27 C10 11.1(7) . . . . ?
C24 C23 C27 N2 -0.2(10) . . . . ?
C22 C23 C27 N2 179.8(6) . . . . ?
C24 C23 C27 C10 176.1(6) . . . . ?
C22 C23 C27 C10 -3.9(9) . . . . ?
N1 C10 C27 N2 -0.7(8) . . . . ?
C14 C10 C27 N2 175.2(6) . . . . ?
N1 C10 C27 C23 -177.3(6) . . . . ?
C14 C10 C27 C23 -1.3(9) . . . . ?
O2 S100 C100 F3 -179.9(6) . . . . ?
O3 S100 C100 F3 -57.1(6) . . . . ?
O1 S100 C100 F3 61.9(6) . . . . ?
O2 S100 C100 F2 55.5(6) . . . . ?
O3 S100 C100 F2 178.3(6) . . . . ?
O1 S100 C100 F2 -62.7(6) . . . . ?
O2 S100 C100 F1 -62.5(6) . . . . ?
O3 S100 C100 F1 60.3(6) . . . . ?
O1 S100 C100 F1 179.3(5) . . . . ?
